data_7160679
loop_
_publ_author_name
'Sequeira, Steve O.'
'Diaz-Rodriguez, Roberto M'
'Atansi, Mmasinachi'
'Hilborn, James W.'
'Alka&#x15f;, Adil'
'Gapare, Rosinah Liandrah'
'Dearden, Madeleine'
'Sullivan, Em C.'
'Brown, Emily B.'
'Robertson, Katherine N.'
'Thompson, Alison'

_publ_section_title
;
 Synthesis and properties of tetra-aryl azobispyrroles.
;
_journal_issue 34
_journal_name_full 'Organic &amp; biomolecular chemistry'
_journal_page_first 7752
_journal_page_last 7758
_journal_paper_doi 10.1039/d5ob01104c
_journal_volume 23
_journal_year 2025
_chemical_formula_moiety 'C46 H40 N4, C H Cl3'
_chemical_formula_sum 'C47 H41 Cl3 N4'
_chemical_formula_weight 768.19
_space_group_crystal_system triclinic
_space_group_IT_number 2
_space_group_name_Hall '-P 1'
_space_group_name_H-M_alt 'P -1'
_atom_sites_solution_hydrogens mixed
_atom_sites_solution_primary 'dual space'
_audit_creation_method SHELXL-2019/3
_audit_update_record
;
2025-04-10 deposited with the CCDC.	2025-07-29 downloaded from the CCDC.
;
_cell_angle_alpha 90.660(3)
_cell_angle_beta 90.394(3)
_cell_angle_gamma 112.630(3)
_cell_formula_units_Z 2
_cell_length_a 11.3441(8)
_cell_length_b 12.4064(9)
_cell_length_c 14.9314(11)
_cell_measurement_reflns_used 9274
_cell_measurement_temperature 150(2)
_cell_measurement_theta_max 30.3893
_cell_measurement_theta_min 2.2249
_cell_volume 1939.4(2)
_computing_cell_refinement 'SAINT V8.40B (Bruker AXS LLC, 2019)'
_computing_data_collection 'Bruker Instrument Service v8.5.0.11 RC8'
_computing_data_reduction 'SAINT V8.40B (Bruker AXS LLC, 2019)'
_computing_structure_refinement 'SHELXL-2019/2 (Sheldrick, 2019)'
_computing_structure_solution 'SHELXT-2014 (Sheldrick, 2015)'
_diffrn_ambient_temperature 150(2)
_diffrn_detector '100 \\times 140 mm^2^ CMOS sensor'
_diffrn_detector_area_resol_mean 7.3910
_diffrn_detector_type 'Bruker PHOTON III'
_diffrn_measured_fraction_theta_full 0.998
_diffrn_measured_fraction_theta_max 0.996
_diffrn_measurement_device '\k--geometry diffractometer'
_diffrn_measurement_device_type 'Bruker D8 VENTURE'
_diffrn_radiation_monochromator 'multilayer mirror'
_diffrn_radiation_type MoK\a
_diffrn_radiation_wavelength 0.71073
_diffrn_reflns_av_R_equivalents 0.0410
_diffrn_reflns_av_unetI/netI 0.0230
_diffrn_reflns_Laue_measured_fraction_full 0.998
_diffrn_reflns_Laue_measured_fraction_max 0.996
_diffrn_reflns_limit_h_max 16
_diffrn_reflns_limit_h_min -16
_diffrn_reflns_limit_k_max 17
_diffrn_reflns_limit_k_min -17
_diffrn_reflns_limit_l_max 21
_diffrn_reflns_limit_l_min -21
_diffrn_reflns_number 110441
_diffrn_reflns_point_group_measured_fraction_full 0.998
_diffrn_reflns_point_group_measured_fraction_max 0.996
_diffrn_reflns_theta_full 25.242
_diffrn_reflns_theta_max 30.540
_diffrn_reflns_theta_min 1.779
_diffrn_source_current 1.4
_diffrn_source_power 0.07
_diffrn_source_type 'Incoatec I\mS 3.0'
_diffrn_source_voltage 50
_exptl_absorpt_coefficient_mu 0.276
_exptl_absorpt_correction_T_max 0.7461
_exptl_absorpt_correction_T_min 0.7100
_exptl_absorpt_correction_type multi-scan
_exptl_absorpt_process_details
;
Krause, L., Herbst-Irmer, R., Sheldrick, G. M., Stalke, D. (2015).
J. Appl. Cryst. 48, 3-10.
;
_exptl_crystal_colour red
_exptl_crystal_density_diffrn 1.315
_exptl_crystal_description plate
_exptl_crystal_F_000 804
_exptl_crystal_size_max 0.261
_exptl_crystal_size_mid 0.156
_exptl_crystal_size_min 0.035
_refine_diff_density_max 1.122
_refine_diff_density_min -0.482
_refine_diff_density_rms 0.074
_refine_ls_extinction_method none
_refine_ls_goodness_of_fit_ref 1.052
_refine_ls_hydrogen_treatment mixed
_refine_ls_matrix_type full
_refine_ls_number_parameters 692
_refine_ls_number_reflns 11834
_refine_ls_number_restraints 966
_refine_ls_restrained_S_all 1.029
_refine_ls_R_factor_all 0.0829
_refine_ls_R_factor_gt 0.0635
_refine_ls_shift/su_max 0.000
_refine_ls_shift/su_mean 0.000
_refine_ls_structure_factor_coef Fsqd
_refine_ls_weighting_details 'w=1/[\s^2^(Fo^2^)+(0.1167P)^2^+1.2072P] where P=(Fo^2^+2Fc^2^)/3'
_refine_ls_weighting_scheme calc
_refine_ls_wR_factor_gt 0.1872
_refine_ls_wR_factor_ref 0.2113
_reflns_Friedel_coverage 0.000
_reflns_number_gt 9147
_reflns_number_total 11834
_reflns_threshold_expression 'I > 2\s(I)'
_cod_data_source_file d5ob01104c2.cif
_cod_data_source_block AT020_MD2
_cod_depositor_comments 'Adding full bibliography for 7160678--7160681.cif.'
_cod_database_code 7160679
_shelx_shelxl_version_number 2019/3
_shelx_space_group_comment
;
The symmetry employed for this shelxl refinement is uniquely defined
by the following loop, which should always be used as a source of
symmetry information in preference to the above space-group names.
They are only intended as comments.
;
_shelx_estimated_absorpt_t_min 0.931
_shelx_estimated_absorpt_t_max 0.990
_diffrn_source_source 'microfocus sealed tube'

loop_
_space_group_symop_operation_xyz
'x, y, z'
'-x, -y, -z'

loop_
_atom_site_label
_atom_site_type_symbol
_atom_site_fract_x
_atom_site_fract_y
_atom_site_fract_z
_atom_site_U_iso_or_equiv
_atom_site_adp_type
_atom_site_occupancy
_atom_site_site_symmetry_order
_atom_site_calc_flag
_atom_site_refinement_flags_posn
_atom_site_refinement_flags_adp
_atom_site_refinement_flags_occupancy
_atom_site_disorder_assembly
_atom_site_disorder_group
N1 N 0.77334(12) 0.44634(13) 0.04051(9) 0.0231(3) Uani 1 1 d D . . . .
H1N H 0.767(2) 0.443(2) -0.0182(11) 0.035 Uiso 1 1 d D U . . .
N2 N 1.00522(12) 0.51088(12) 0.04253(9) 0.0229(3) Uani 1 1 d . . . . .
N3 N 0.11699(14) 0.05187(14) 0.14466(10) 0.0276(3) Uani 1 1 d D . . . .
H3N H 0.183(2) 0.049(2) 0.1115(17) 0.041 Uiso 1 1 d D U . . .
N4 N -0.04496(14) -0.00015(13) 0.02616(10) 0.0281(3) Uani 1 1 d . . . . .
C1 C 0.89018(14) 0.48749(14) 0.08331(10) 0.0221(3) Uani 1 1 d . . . . .
C2 C 0.87044(14) 0.49992(14) 0.17438(10) 0.0225(3) Uani 1 1 d . . . . .
C3 C 0.73744(14) 0.46624(15) 0.18448(11) 0.0244(3) Uani 1 1 d . . . . .
H3 H 0.695105 0.465670 0.239251 0.029 Uiso 1 1 calc R U . . .
C4 C 0.67889(14) 0.43413(14) 0.10108(10) 0.0223(3) Uani 1 1 d . . . . .
C5 C 0.96847(14) 0.54345(15) 0.24619(11) 0.0243(3) Uani 1 1 d . . . . .
C6 C 0.97680(17) 0.46848(17) 0.31329(11) 0.0304(3) Uani 1 1 d . . . . .
C7 C 1.0677(2) 0.5124(2) 0.38144(13) 0.0384(4) Uani 1 1 d . . . . .
H7 H 1.071891 0.461987 0.427642 0.046 Uiso 1 1 calc R U . . .
C8 C 1.1524(2) 0.6284(2) 0.38348(14) 0.0418(5) Uani 1 1 d . . . . .
C9 C 1.14153(19) 0.70171(19) 0.31747(15) 0.0384(4) Uani 1 1 d . . . . .
H9 H 1.197921 0.781547 0.318935 0.046 Uiso 1 1 calc R U . . .
C10 C 1.05046(16) 0.66177(16) 0.24912(12) 0.0290(3) Uani 1 1 d . . . . .
C11 C 0.8919(2) 0.3400(2) 0.31198(16) 0.0472(5) Uani 1 1 d . . . . .
H11A H 0.919858 0.300378 0.359003 0.071 Uiso 1 1 calc R U . . .
H11B H 0.897390 0.305694 0.253492 0.071 Uiso 1 1 calc R U . . .
H11C H 0.803337 0.330668 0.322592 0.071 Uiso 1 1 calc R U . . .
C12 C 1.2549(3) 0.6731(3) 0.45515(19) 0.0628(8) Uani 1 1 d . . . . .
H12A H 1.335863 0.674681 0.431415 0.094 Uiso 1 1 calc R U . . .
H12B H 1.230497 0.621448 0.506832 0.094 Uiso 1 1 calc R U . . .
H12C H 1.264881 0.752180 0.473744 0.094 Uiso 1 1 calc R U . . .
C13 C 1.0383(2) 0.74551(19) 0.18087(17) 0.0431(5) Uani 1 1 d . . . . .
H13A H 1.080425 0.825747 0.203790 0.065 Uiso 1 1 calc R U . . .
H13B H 0.947686 0.728694 0.169377 0.065 Uiso 1 1 calc R U . . .
H13C H 1.078722 0.736547 0.125036 0.065 Uiso 1 1 calc R U . . .
C14 C 0.54393(14) 0.38720(15) 0.07342(11) 0.0233(3) Uani 1 1 d . . . . .
C15 C 0.50271(16) 0.30057(16) 0.00836(12) 0.0288(3) Uani 1 1 d . . . . .
H15 H 0.563321 0.275841 -0.019431 0.035 Uiso 1 1 calc R U . . .
C16 C 0.37336(18) 0.24761(17) -0.01815(13) 0.0337(4) Uani 1 1 d . . . . .
H16 H 0.347832 0.188386 -0.063406 0.040 Uiso 1 1 calc R U . . .
C17 C 0.28453(16) 0.28175(17) 0.02149(13) 0.0312(4) Uani 1 1 d . . . . .
H17 H 0.197306 0.245685 0.003727 0.037 Uiso 1 1 calc R U . . .
C18 C 0.32151(15) 0.37022(15) 0.08864(11) 0.0258(3) Uani 1 1 d . . . . .
C19 C 0.22958(16) 0.40396(18) 0.13149(13) 0.0324(4) Uani 1 1 d . . . . .
H19 H 0.141873 0.365215 0.115732 0.039 Uiso 1 1 calc R U . . .
C20 C 0.26462(18) 0.49081(19) 0.19478(14) 0.0358(4) Uani 1 1 d . . . . .
H20 H 0.201739 0.511995 0.223082 0.043 Uiso 1 1 calc R U . . .
C21 C 0.39460(18) 0.54909(18) 0.21807(13) 0.0337(4) Uani 1 1 d . . . . .
H21 H 0.418975 0.610650 0.261426 0.040 Uiso 1 1 calc R U . . .
C22 C 0.48662(16) 0.51823(16) 0.17903(12) 0.0275(3) Uani 1 1 d . . . . .
H22 H 0.573819 0.559060 0.195326 0.033 Uiso 1 1 calc R U . . .
C23 C 0.45275(14) 0.42593(14) 0.11459(11) 0.0229(3) Uani 1 1 d . . . . .
C24 C -0.00501(16) 0.02805(15) 0.11326(11) 0.0270(3) Uani 1 1 d . . . . .
C25 C -0.07974(17) 0.03509(16) 0.18509(12) 0.0286(3) Uani 1 1 d . . . . .
C26 C 0.00148(18) 0.06252(17) 0.26136(12) 0.0314(4) Uani 1 1 d . . . . .
H26 H -0.022493 0.073150 0.320624 0.038 Uiso 1 1 calc R U . . .
C27 C 0.12190(17) 0.07136(16) 0.23541(11) 0.0288(3) Uani 1 1 d . . . . .
C28A C -0.2170(4) 0.0128(3) 0.1787(3) 0.0290(5) Uani 0.883(7) 1 d D U P A 1
C29A C -0.2616(2) 0.0823(2) 0.12561(18) 0.0312(5) Uani 0.883(7) 1 d D U P A 1
C30A C -0.3927(2) 0.0536(3) 0.11767(19) 0.0368(6) Uani 0.883(7) 1 d D U P A 1
H30A H -0.422390 0.101611 0.082538 0.044 Uiso 0.883(7) 1 calc R U P A 1
C31A C -0.4817(2) -0.0430(3) 0.15943(19) 0.0404(6) Uani 0.883(7) 1 d D U P A 1
C32A C -0.4364(3) -0.1092(3) 0.2139(2) 0.0394(6) Uani 0.883(7) 1 d D U P A 1
H32A H -0.495613 -0.172835 0.245577 0.047 Uiso 0.883(7) 1 calc R U P A 1
C33A C -0.3048(3) -0.0840(4) 0.2233(4) 0.0343(6) Uani 0.883(7) 1 d D U P A 1
C34A C -0.1711(3) 0.1872(3) 0.0767(2) 0.0384(6) Uani 0.883(7) 1 d D U P A 1
H34A H -0.094884 0.227173 0.113935 0.058 Uiso 0.883(7) 1 calc R U P A 1
H34B H -0.213644 0.240965 0.064257 0.058 Uiso 0.883(7) 1 calc R U P A 1
H34C H -0.146234 0.161554 0.020139 0.058 Uiso 0.883(7) 1 calc R U P A 1
C35A C -0.6239(3) -0.0768(3) 0.1422(3) 0.0620(10) Uani 0.883(7) 1 d D U P A 1
H35A H -0.665901 -0.161981 0.136461 0.093 Uiso 0.883(7) 1 calc R U P A 1
H35B H -0.636425 -0.040931 0.086737 0.093 Uiso 0.883(7) 1 calc R U P A 1
H35C H -0.660851 -0.049395 0.192330 0.093 Uiso 0.883(7) 1 calc R U P A 1
C36A C -0.2628(4) -0.1656(4) 0.2749(3) 0.0440(8) Uani 0.883(7) 1 d D U P A 1
H36A H -0.337796 -0.229265 0.298064 0.066 Uiso 0.883(7) 1 calc R U P A 1
H36B H -0.207524 -0.123172 0.325015 0.066 Uiso 0.883(7) 1 calc R U P A 1
H36C H -0.215428 -0.198016 0.235533 0.066 Uiso 0.883(7) 1 calc R U P A 1
C28B C -0.217(3) 0.020(2) 0.182(2) 0.034(2) Uani 0.117(7) 1 d D U P A 2
C29B C -0.2439(17) 0.1104(19) 0.1421(14) 0.037(2) Uani 0.117(7) 1 d D U P A 2
C30B C -0.3693(15) 0.0959(18) 0.1445(13) 0.039(2) Uani 0.117(7) 1 d D U P A 2
H30B H -0.386987 0.158167 0.119462 0.047 Uiso 0.117(7) 1 calc R U P A 2
C31B C -0.4754(14) 0.006(2) 0.1774(14) 0.043(2) Uani 0.117(7) 1 d D U P A 2
C32B C -0.444(2) -0.080(2) 0.2197(18) 0.041(3) Uani 0.117(7) 1 d D U P A 2
H32B H -0.509250 -0.142811 0.247793 0.049 Uiso 0.117(7) 1 calc R U P A 2
C33B C -0.318(3) -0.074(3) 0.222(3) 0.037(3) Uani 0.117(7) 1 d D U P A 2
C34B C -0.136(2) 0.206(3) 0.0943(18) 0.059(7) Uani 0.117(7) 1 d D U P A 2
H34D H -0.111552 0.173349 0.041146 0.089 Uiso 0.117(7) 1 calc R U P A 2
H34E H -0.062449 0.239814 0.134948 0.089 Uiso 0.117(7) 1 calc R U P A 2
H34F H -0.165503 0.267730 0.076181 0.089 Uiso 0.117(7) 1 calc R U P A 2
C35B C -0.6105(19) -0.007(4) 0.159904 0.088(7) Uani 0.117(7) 1 d D U P A 2
H35D H -0.617569 0.068159 0.168975 0.132 Uiso 0.117(7) 1 calc R U P A 2
H35E H -0.667335 -0.064341 0.201256 0.132 Uiso 0.117(7) 1 calc R U P A 2
H35F H -0.634867 -0.034703 0.098074 0.132 Uiso 0.117(7) 1 calc R U P A 2
C36B C -0.294(4) -0.171(3) 0.265(4) 0.063(7) Uani 0.117(7) 1 d D U P A 2
H36D H -0.375478 -0.231056 0.282945 0.094 Uiso 0.117(7) 1 calc R U P A 2
H36E H -0.239046 -0.140890 0.317821 0.094 Uiso 0.117(7) 1 calc R U P A 2
H36F H -0.251840 -0.205000 0.222514 0.094 Uiso 0.117(7) 1 calc R U P A 2
C37 C 0.24259(17) 0.10045(16) 0.28556(12) 0.0302(3) Uani 1 1 d . . . . .
C38 C 0.35524(19) 0.17063(18) 0.24523(14) 0.0369(4) Uani 1 1 d . . . . .
H38 H 0.352585 0.197507 0.186222 0.044 Uiso 1 1 calc R U . . .
C39 C 0.4740(2) 0.2029(2) 0.29040(17) 0.0468(5) Uani 1 1 d . . . . .
H39 H 0.550170 0.250303 0.261271 0.056 Uiso 1 1 calc R U . . .
C40 C 0.4800(2) 0.1663(2) 0.37574(16) 0.0458(5) Uani 1 1 d . . . . .
H40 H 0.560076 0.190341 0.406158 0.055 Uiso 1 1 calc R U . . .
C41 C 0.3673(2) 0.09255(19) 0.41911(13) 0.0376(4) Uani 1 1 d . . . . .
C42 C 0.3723(2) 0.0522(2) 0.50717(15) 0.0456(5) Uani 1 1 d . . . . .
H42 H 0.451763 0.078342 0.538575 0.055 Uiso 1 1 calc R U . . .
C43 C 0.2653(3) -0.0234(2) 0.54751(14) 0.0474(5) Uani 1 1 d . . . . .
H43 H 0.270366 -0.049490 0.606422 0.057 Uiso 1 1 calc R U . . .
C44 C 0.1475(2) -0.0623(2) 0.50136(14) 0.0450(5) Uani 1 1 d . . . . .
H44 H 0.073425 -0.116484 0.528836 0.054 Uiso 1 1 calc R U . . .
C45 C 0.1382(2) -0.0230(2) 0.41706(13) 0.0374(4) Uani 1 1 d . . . . .
H45 H 0.057444 -0.049739 0.387387 0.045 Uiso 1 1 calc R U . . .
C46 C 0.24603(18) 0.05630(17) 0.37380(12) 0.0310(4) Uani 1 1 d . . . . .
C47A C 0.7250(8) 0.6718(13) 0.4773(6) 0.043(2) Uani 0.528(13) 1 d D U P B 1
H47A H 0.716915 0.749048 0.472872 0.051 Uiso 0.528(13) 1 calc R U P B 1
Cl1A Cl 0.7208(3) 0.6382(4) 0.5910(3) 0.0449(7) Uani 0.528(13) 1 d D U P B 1
Cl2A Cl 0.8730(4) 0.6877(4) 0.4320(3) 0.0492(8) Uani 0.528(13) 1 d D U P B 1
Cl3A Cl 0.6011(4) 0.5717(4) 0.41491(18) 0.0743(11) Uani 0.528(13) 1 d D U P B 1
C47B C 0.7302(11) 0.6911(18) 0.4837(8) 0.041(2) Uani 0.373(13) 1 d D U P C 2
H47B H 0.746072 0.776136 0.482438 0.049 Uiso 0.373(13) 1 calc R U P C 2
Cl1B Cl 0.7320(8) 0.6518(8) 0.5954(5) 0.0751(19) Uani 0.373(13) 1 d D U P C 2
Cl2B Cl 0.8479(9) 0.6688(8) 0.4191(5) 0.0638(16) Uani 0.373(13) 1 d D U P C 2
Cl3B Cl 0.5803(4) 0.6141(10) 0.4377(7) 0.093(2) Uani 0.373(13) 1 d D U P C 2
C47C C 0.744(2) 0.742(3) 0.4751(18) 0.045(5) Uani 0.047(2) 1 d D U P D 3
H47C H 0.726687 0.810972 0.495393 0.054 Uiso 0.047(2) 1 calc R U P D 3
Cl1C Cl 0.730(4) 0.652(4) 0.5674(16) 0.088(6) Uani 0.047(2) 1 d D U P D 3
Cl2C Cl 0.904(2) 0.791(3) 0.442(2) 0.110(6) Uani 0.047(2) 1 d D U P D 3
Cl3C Cl 0.6308(17) 0.6664(17) 0.3949(11) 0.084(5) Uani 0.047(2) 1 d D U P D 3
C47D C 0.749(3) 0.710(3) 0.480(2) 0.042(4) Uani 0.047(2) 1 d D U P E 4
H47D H 0.722279 0.765233 0.444496 0.051 Uiso 0.047(2) 1 calc R U P E 4
Cl1D Cl 0.688(3) 0.706(3) 0.5876(17) 0.114(6) Uani 0.047(2) 1 d D U P E 4
Cl2D Cl 0.916(2) 0.767(2) 0.4837(17) 0.092(5) Uani 0.047(2) 1 d D U P E 4
Cl3D Cl 0.688(2) 0.576(2) 0.4255(13) 0.085(5) Uani 0.047(2) 1 d D U P E 4

loop_
_atom_site_aniso_label
_atom_site_aniso_U_11
_atom_site_aniso_U_22
_atom_site_aniso_U_33
_atom_site_aniso_U_23
_atom_site_aniso_U_13
_atom_site_aniso_U_12
N1 0.0171(5) 0.0335(7) 0.0203(6) 0.0004(5) 0.0015(4) 0.0114(5)
N2 0.0173(5) 0.0314(7) 0.0221(6) 0.0012(5) 0.0022(4) 0.0115(5)
N3 0.0245(6) 0.0357(7) 0.0230(6) -0.0020(5) -0.0031(5) 0.0121(6)
N4 0.0276(7) 0.0330(7) 0.0230(6) -0.0033(5) -0.0035(5) 0.0112(6)
C1 0.0164(6) 0.0293(7) 0.0217(7) 0.0013(5) 0.0016(5) 0.0099(5)
C2 0.0174(6) 0.0297(7) 0.0214(7) 0.0007(5) 0.0014(5) 0.0102(5)
C3 0.0179(6) 0.0356(8) 0.0212(7) 0.0003(6) 0.0018(5) 0.0119(6)
C4 0.0160(6) 0.0295(7) 0.0227(7) -0.0002(5) 0.0015(5) 0.0101(5)
C5 0.0184(6) 0.0347(8) 0.0222(7) -0.0014(6) 0.0010(5) 0.0130(6)
C6 0.0298(8) 0.0436(9) 0.0223(7) 0.0011(7) 0.0004(6) 0.0191(7)
C7 0.0409(10) 0.0602(12) 0.0235(8) -0.0038(8) -0.0061(7) 0.0300(9)
C8 0.0357(9) 0.0642(13) 0.0331(9) -0.0185(9) -0.0112(8) 0.0285(10)
C9 0.0278(8) 0.0447(10) 0.0412(10) -0.0158(8) -0.0055(7) 0.0128(8)
C10 0.0226(7) 0.0346(8) 0.0310(8) -0.0061(7) 0.0000(6) 0.0124(6)
C11 0.0540(13) 0.0442(11) 0.0396(11) 0.0123(9) -0.0043(9) 0.0146(10)
C12 0.0532(14) 0.093(2) 0.0491(14) -0.0307(14) -0.0275(12) 0.0368(15)
C13 0.0414(11) 0.0338(9) 0.0513(12) 0.0038(8) -0.0027(9) 0.0114(8)
C14 0.0165(6) 0.0309(7) 0.0227(7) 0.0012(6) 0.0007(5) 0.0093(5)
C15 0.0243(7) 0.0355(8) 0.0275(8) -0.0045(6) -0.0010(6) 0.0125(6)
C16 0.0293(8) 0.0387(9) 0.0302(8) -0.0070(7) -0.0077(7) 0.0104(7)
C17 0.0203(7) 0.0370(9) 0.0322(8) 0.0012(7) -0.0063(6) 0.0066(6)
C18 0.0178(6) 0.0330(8) 0.0272(7) 0.0048(6) -0.0006(5) 0.0102(6)
C19 0.0195(7) 0.0460(10) 0.0346(9) 0.0089(7) 0.0022(6) 0.0157(7)
C20 0.0265(8) 0.0519(11) 0.0364(9) 0.0030(8) 0.0061(7) 0.0231(8)
C21 0.0308(8) 0.0424(10) 0.0338(9) -0.0032(7) 0.0028(7) 0.0208(8)
C22 0.0226(7) 0.0328(8) 0.0292(8) -0.0010(6) 0.0011(6) 0.0130(6)
C23 0.0172(6) 0.0290(7) 0.0231(7) 0.0030(5) 0.0011(5) 0.0096(5)
C24 0.0263(7) 0.0320(8) 0.0232(7) -0.0017(6) -0.0038(6) 0.0117(6)
C25 0.0269(7) 0.0352(8) 0.0242(7) -0.0033(6) -0.0030(6) 0.0126(6)
C26 0.0308(8) 0.0417(9) 0.0236(7) -0.0047(7) -0.0029(6) 0.0163(7)
C27 0.0292(8) 0.0337(8) 0.0236(7) -0.0029(6) -0.0048(6) 0.0122(7)
C28A 0.0282(9) 0.0366(11) 0.0240(10) -0.0058(8) -0.0023(8) 0.0147(8)
C29A 0.0297(10) 0.0365(12) 0.0291(11) -0.0065(8) -0.0046(8) 0.0150(9)
C30A 0.0299(10) 0.0459(14) 0.0403(12) -0.0017(10) -0.0039(9) 0.0211(10)
C31A 0.0278(10) 0.0486(15) 0.0457(13) -0.0102(11) -0.0005(9) 0.0161(10)
C32A 0.0331(11) 0.0412(14) 0.0434(13) -0.0039(11) 0.0034(9) 0.0137(10)
C33A 0.0330(12) 0.0408(13) 0.0292(10) -0.0020(10) 0.0029(10) 0.0146(9)
C34A 0.0384(14) 0.0358(13) 0.0427(15) 0.0025(11) -0.0071(12) 0.0162(12)
C35A 0.0239(11) 0.0648(19) 0.099(3) -0.0240(18) 0.0026(13) 0.0201(12)
C36A 0.044(2) 0.0453(15) 0.0400(15) 0.0080(11) 0.0020(13) 0.0144(14)
C28B 0.030(3) 0.042(4) 0.030(4) -0.005(4) -0.002(4) 0.014(3)
C29B 0.032(4) 0.045(4) 0.035(4) -0.009(4) -0.007(4) 0.017(3)
C30B 0.033(4) 0.042(4) 0.045(4) -0.012(4) -0.005(4) 0.017(3)
C31B 0.037(4) 0.047(4) 0.045(4) -0.011(4) -0.008(4) 0.017(4)
C32B 0.034(4) 0.046(4) 0.044(4) -0.010(4) 0.001(4) 0.016(4)
C33B 0.034(4) 0.042(4) 0.034(4) -0.003(4) 0.000(4) 0.015(4)
C34B 0.060(10) 0.051(11) 0.045(11) 0.012(9) -0.026(9) -0.003(9)
C35B 0.029(7) 0.113(16) 0.127(17) 0.012(15) 0.001(10) 0.032(10)
C36B 0.049(14) 0.057(11) 0.080(16) 0.014(10) 0.003(12) 0.017(10)
C37 0.0300(8) 0.0341(8) 0.0267(8) -0.0050(6) -0.0078(6) 0.0128(7)
C38 0.0328(9) 0.0414(10) 0.0328(9) 0.0027(7) -0.0069(7) 0.0102(8)
C39 0.0309(9) 0.0498(12) 0.0498(12) 0.0038(10) -0.0097(9) 0.0048(9)
C40 0.0336(10) 0.0552(13) 0.0442(11) -0.0036(9) -0.0168(8) 0.0127(9)
C41 0.0378(9) 0.0489(11) 0.0304(9) -0.0067(8) -0.0118(7) 0.0220(8)
C42 0.0502(12) 0.0620(14) 0.0324(10) -0.0069(9) -0.0158(9) 0.0308(11)
C43 0.0605(14) 0.0649(14) 0.0261(9) -0.0019(9) -0.0042(9) 0.0347(12)
C44 0.0514(12) 0.0602(13) 0.0292(9) 0.0042(9) 0.0018(8) 0.0278(11)
C45 0.0387(10) 0.0507(11) 0.0269(8) -0.0004(8) -0.0016(7) 0.0217(9)
C46 0.0338(8) 0.0372(9) 0.0248(8) -0.0065(6) -0.0075(6) 0.0171(7)
C47A 0.047(3) 0.048(5) 0.038(3) 0.002(2) 0.001(2) 0.023(2)
Cl1A 0.0526(12) 0.0612(13) 0.0285(12) -0.0006(8) 0.0032(7) 0.0303(10)
Cl2A 0.0457(11) 0.0601(12) 0.0483(15) 0.0152(12) 0.0121(10) 0.0271(9)
Cl3A 0.0602(14) 0.0915(19) 0.0398(9) 0.0078(9) -0.0069(8) -0.0057(11)
C47B 0.047(4) 0.035(5) 0.046(4) 0.000(3) -0.002(3) 0.022(3)
Cl1B 0.137(4) 0.078(3) 0.042(2) -0.0014(19) 0.004(2) 0.078(3)
Cl2B 0.079(3) 0.093(3) 0.0465(16) -0.0009(17) 0.005(2) 0.064(3)
Cl3B 0.0508(15) 0.124(4) 0.076(3) 0.027(3) -0.0137(16) 0.0020(19)
C47C 0.050(6) 0.044(8) 0.045(6) -0.001(6) -0.002(6) 0.021(6)
Cl1C 0.112(11) 0.097(10) 0.061(10) -0.032(9) -0.009(8) 0.047(9)
Cl2C 0.103(9) 0.123(11) 0.094(11) 0.001(10) 0.003(9) 0.033(9)
Cl3C 0.077(8) 0.080(8) 0.053(7) 0.036(6) 0.002(6) -0.016(7)
C47D 0.049(6) 0.041(8) 0.043(6) 0.000(6) -0.001(6) 0.024(6)
Cl1D 0.135(10) 0.117(11) 0.098(10) -0.010(9) 0.001(9) 0.057(10)
Cl2D 0.097(9) 0.107(10) 0.077(10) 0.007(9) -0.010(8) 0.045(7)
Cl3D 0.067(8) 0.115(9) 0.068(7) 0.008(7) 0.013(7) 0.029(7)

loop_
_atom_type_symbol
_atom_type_description
_atom_type_scat_dispersion_real
_atom_type_scat_dispersion_imag
_atom_type_scat_source
C C 0.0033 0.0016 'International Tables Vol C Tables 4.2.6.8 and 6.1.1.4'
H H 0.0000 0.0000 'International Tables Vol C Tables 4.2.6.8 and 6.1.1.4'
N N 0.0061 0.0033 'International Tables Vol C Tables 4.2.6.8 and 6.1.1.4'
Cl Cl 0.1484 0.1585 'International Tables Vol C Tables 4.2.6.8 and 6.1.1.4'

loop_
_geom_angle_atom_site_label_1
_geom_angle_atom_site_label_2
_geom_angle_atom_site_label_3
_geom_angle
_geom_angle_site_symmetry_1
_geom_angle_site_symmetry_3
_geom_angle_publ_flag
C4 N1 C1 109.85(13) . . ?
C4 N1 H1N 127.6(16) . . ?
C1 N1 H1N 121.5(16) . . ?
N2 N2 C1 113.38(16) 2_765 . ?
C27 N3 C24 109.49(15) . . ?
C27 N3 H3N 124.6(17) . . ?
C24 N3 H3N 125.7(17) . . ?
N4 N4 C24 113.14(18) 2 . ?
N2 C1 N1 125.19(14) . . ?
N2 C1 C2 126.70(14) . . ?
N1 C1 C2 108.10(13) . . ?
C1 C2 C3 106.28(13) . . ?
C1 C2 C5 127.40(13) . . ?
C3 C2 C5 126.29(14) . . ?
C4 C3 C2 108.62(14) . . ?
C4 C3 H3 125.7 . . ?
C2 C3 H3 125.7 . . ?
N1 C4 C3 107.13(13) . . ?
N1 C4 C14 121.04(14) . . ?
C3 C4 C14 131.71(14) . . ?
C6 C5 C10 119.78(16) . . ?
C6 C5 C2 120.51(15) . . ?
C10 C5 C2 119.66(15) . . ?
C7 C6 C5 119.33(18) . . ?
C7 C6 C11 119.07(18) . . ?
C5 C6 C11 121.57(16) . . ?
C8 C7 C6 121.51(19) . . ?
C8 C7 H7 119.2 . . ?
C6 C7 H7 119.2 . . ?
C9 C8 C7 118.40(18) . . ?
C9 C8 C12 120.8(2) . . ?
C7 C8 C12 120.8(2) . . ?
C8 C9 C10 121.9(2) . . ?
C8 C9 H9 119.1 . . ?
C10 C9 H9 119.1 . . ?
C9 C10 C5 119.05(18) . . ?
C9 C10 C13 120.17(18) . . ?
C5 C10 C13 120.76(16) . . ?
C6 C11 H11A 109.5 . . ?
C6 C11 H11B 109.5 . . ?
H11A C11 H11B 109.5 . . ?
C6 C11 H11C 109.5 . . ?
H11A C11 H11C 109.5 . . ?
H11B C11 H11C 109.5 . . ?
C8 C12 H12A 109.5 . . ?
C8 C12 H12B 109.5 . . ?
H12A C12 H12B 109.5 . . ?
C8 C12 H12C 109.5 . . ?
H12A C12 H12C 109.5 . . ?
H12B C12 H12C 109.5 . . ?
C10 C13 H13A 109.5 . . ?
C10 C13 H13B 109.5 . . ?
H13A C13 H13B 109.5 . . ?
C10 C13 H13C 109.5 . . ?
H13A C13 H13C 109.5 . . ?
H13B C13 H13C 109.5 . . ?
C15 C14 C23 119.10(14) . . ?
C15 C14 C4 119.04(14) . . ?
C23 C14 C4 121.82(14) . . ?
C14 C15 C16 121.97(16) . . ?
C14 C15 H15 119.0 . . ?
C16 C15 H15 119.0 . . ?
C17 C16 C15 119.83(17) . . ?
C17 C16 H16 120.1 . . ?
C15 C16 H16 120.1 . . ?
C16 C17 C18 120.58(15) . . ?
C16 C17 H17 119.7 . . ?
C18 C17 H17 119.7 . . ?
C17 C18 C19 120.86(15) . . ?
C17 C18 C23 119.91(15) . . ?
C19 C18 C23 119.23(16) . . ?
C20 C19 C18 121.26(16) . . ?
C20 C19 H19 119.4 . . ?
C18 C19 H19 119.4 . . ?
C19 C20 C21 119.66(17) . . ?
C19 C20 H20 120.2 . . ?
C21 C20 H20 120.2 . . ?
C22 C21 C20 120.99(18) . . ?
C22 C21 H21 119.5 . . ?
C20 C21 H21 119.5 . . ?
C21 C22 C23 120.68(16) . . ?
C21 C22 H22 119.7 . . ?
C23 C22 H22 119.7 . . ?
C22 C23 C18 118.09(15) . . ?
C22 C23 C14 123.34(14) . . ?
C18 C23 C14 118.56(15) . . ?
N4 C24 N3 125.00(16) . . ?
N4 C24 C25 126.58(16) . . ?
N3 C24 C25 108.41(15) . . ?
C24 C25 C26 106.05(15) . . ?
C24 C25 C28A 124.7(2) . . ?
C26 C25 C28A 129.2(2) . . ?
C24 C25 C28B 127.4(12) . . ?
C26 C25 C28B 126.5(12) . . ?
C27 C26 C25 108.72(16) . . ?
C27 C26 H26 125.6 . . ?
C25 C26 H26 125.6 . . ?
N3 C27 C26 107.31(15) . . ?
N3 C27 C37 120.46(16) . . ?
C26 C27 C37 132.18(16) . . ?
C29A C28A C33A 119.8(3) . . ?
C29A C28A C25 121.3(3) . . ?
C33A C28A C25 118.8(3) . . ?
C30A C29A C28A 119.1(2) . . ?
C30A C29A C34A 119.1(2) . . ?
C28A C29A C34A 121.7(2) . . ?
C31A C30A C29A 122.3(2) . . ?
C31A C30A H30A 118.8 . . ?
C29A C30A H30A 118.8 . . ?
C32A C31A C30A 118.1(2) . . ?
C32A C31A C35A 121.6(3) . . ?
C30A C31A C35A 120.3(3) . . ?
C31A C32A C33A 121.5(3) . . ?
C31A C32A H32A 119.3 . . ?
C33A C32A H32A 119.3 . . ?
C28A C33A C32A 119.1(3) . . ?
C28A C33A C36A 121.8(3) . . ?
C32A C33A C36A 118.9(3) . . ?
C29A C34A H34A 109.5 . . ?
C29A C34A H34B 109.5 . . ?
H34A C34A H34B 109.5 . . ?
C29A C34A H34C 109.5 . . ?
H34A C34A H34C 109.5 . . ?
H34B C34A H34C 109.5 . . ?
C31A C35A H35A 109.5 . . ?
C31A C35A H35B 109.5 . . ?
H35A C35A H35B 109.5 . . ?
C31A C35A H35C 109.5 . . ?
H35A C35A H35C 109.5 . . ?
H35B C35A H35C 109.5 . . ?
C33A C36A H36A 109.5 . . ?
C33A C36A H36B 109.5 . . ?
H36A C36A H36B 109.5 . . ?
C33A C36A H36C 109.5 . . ?
H36A C36A H36C 109.5 . . ?
H36B C36A H36C 109.5 . . ?
C29B C28B C33B 119.4(19) . . ?
C29B C28B C25 116.0(18) . . ?
C33B C28B C25 124.5(17) . . ?
C30B C29B C28B 114.3(16) . . ?
C30B C29B C34B 126.9(19) . . ?
C28B C29B C34B 118.6(18) . . ?
C29B C30B C31B 130.9(16) . . ?
C29B C30B H30B 114.5 . . ?
C31B C30B H30B 114.5 . . ?
C30B C31B C32B 112.7(15) . . ?
C30B C31B C35B 123.9(17) . . ?
C32B C31B C35B 122.9(18) . . ?
C31B C32B C33B 121.5(17) . . ?
C31B C32B H32B 119.3 . . ?
C33B C32B H32B 119.3 . . ?
C32B C33B C28B 121.0(18) . . ?
C32B C33B C36B 118(2) . . ?
C28B C33B C36B 121(2) . . ?
C29B C34B H34D 109.5 . . ?
C29B C34B H34E 109.5 . . ?
H34D C34B H34E 109.5 . . ?
C29B C34B H34F 109.5 . . ?
H34D C34B H34F 109.5 . . ?
H34E C34B H34F 109.5 . . ?
C31B C35B H35D 109.5 . . ?
C31B C35B H35E 109.5 . . ?
H35D C35B H35E 109.5 . . ?
C31B C35B H35F 109.5 . . ?
H35D C35B H35F 109.5 . . ?
H35E C35B H35F 109.5 . . ?
C33B C36B H36D 109.5 . . ?
C33B C36B H36E 109.5 . . ?
H36D C36B H36E 109.5 . . ?
C33B C36B H36F 109.5 . . ?
H36D C36B H36F 109.5 . . ?
H36E C36B H36F 109.5 . . ?
C38 C37 C46 119.86(16) . . ?
C38 C37 C27 118.43(17) . . ?
C46 C37 C27 121.69(17) . . ?
C37 C38 C39 121.09(19) . . ?
C37 C38 H38 119.5 . . ?
C39 C38 H38 119.5 . . ?
C40 C39 C38 120.5(2) . . ?
C40 C39 H39 119.7 . . ?
C38 C39 H39 119.7 . . ?
C39 C40 C41 120.32(19) . . ?
C39 C40 H40 119.8 . . ?
C41 C40 H40 119.8 . . ?
C40 C41 C42 120.96(19) . . ?
C40 C41 C46 120.18(18) . . ?
C42 C41 C46 118.9(2) . . ?
C43 C42 C41 121.3(2) . . ?
C43 C42 H42 119.4 . . ?
C41 C42 H42 119.4 . . ?
C42 C43 C44 119.6(2) . . ?
C42 C43 H43 120.2 . . ?
C44 C43 H43 120.2 . . ?
C45 C44 C43 120.8(2) . . ?
C45 C44 H44 119.6 . . ?
C43 C44 H44 119.6 . . ?
C44 C45 C46 121.2(2) . . ?
C44 C45 H45 119.4 . . ?
C46 C45 H45 119.4 . . ?
C45 C46 C41 118.15(18) . . ?
C45 C46 C37 123.89(16) . . ?
C41 C46 C37 117.94(18) . . ?
Cl3A C47A Cl1A 113.5(6) . . ?
Cl3A C47A Cl2A 110.6(6) . . ?
Cl1A C47A Cl2A 110.3(6) . . ?
Cl3A C47A H47A 107.4 . . ?
Cl1A C47A H47A 107.4 . . ?
Cl2A C47A H47A 107.4 . . ?
Cl3B C47B Cl1B 109.2(8) . . ?
Cl3B C47B Cl2B 110.2(8) . . ?
Cl1B C47B Cl2B 113.3(10) . . ?
Cl3B C47B H47B 108.0 . . ?
Cl1B C47B H47B 108.0 . . ?
Cl2B C47B H47B 108.0 . . ?
Cl3C C47C Cl1C 109.4(17) . . ?
Cl3C C47C Cl2C 116.2(19) . . ?
Cl1C C47C Cl2C 106.7(18) . . ?
Cl3C C47C H47C 108.1 . . ?
Cl1C C47C H47C 108.1 . . ?
Cl2C C47C H47C 108.1 . . ?
Cl3D C47D Cl1D 112.9(19) . . ?
Cl3D C47D Cl2D 111.3(19) . . ?
Cl1D C47D Cl2D 110.4(19) . . ?
Cl3D C47D H47D 107.3 . . ?
Cl1D C47D H47D 107.3 . . ?
Cl2D C47D H47D 107.3 . . ?

loop_
_geom_bond_atom_site_label_1
_geom_bond_atom_site_label_2
_geom_bond_distance
_geom_bond_site_symmetry_2
_geom_bond_publ_flag
N1 C4 1.3713(19) . ?
N1 C1 1.3733(19) . ?
N1 H1N 0.879(16) . ?
N2 N2 1.291(3) 2_765 ?
N2 C1 1.3717(19) . ?
N3 C27 1.371(2) . ?
N3 C24 1.377(2) . ?
N3 H3N 0.915(17) . ?
N4 N4 1.288(3) 2 ?
N4 C24 1.371(2) . ?
C1 C2 1.396(2) . ?
C2 C3 1.412(2) . ?
C2 C5 1.479(2) . ?
C3 C4 1.387(2) . ?
C3 H3 0.9500 . ?
C4 C14 1.467(2) . ?
C5 C6 1.402(2) . ?
C5 C10 1.403(2) . ?
C6 C7 1.391(3) . ?
C6 C11 1.512(3) . ?
C7 C8 1.388(3) . ?
C7 H7 0.9500 . ?
C8 C9 1.385(3) . ?
C8 C12 1.509(3) . ?
C9 C10 1.391(3) . ?
C9 H9 0.9500 . ?
C10 C13 1.507(3) . ?
C11 H11A 0.9800 . ?
C11 H11B 0.9800 . ?
C11 H11C 0.9800 . ?
C12 H12A 0.9800 . ?
C12 H12B 0.9800 . ?
C12 H12C 0.9800 . ?
C13 H13A 0.9800 . ?
C13 H13B 0.9800 . ?
C13 H13C 0.9800 . ?
C14 C15 1.379(2) . ?
C14 C23 1.436(2) . ?
C15 C16 1.409(2) . ?
C15 H15 0.9500 . ?
C16 C17 1.370(3) . ?
C16 H16 0.9500 . ?
C17 C18 1.414(3) . ?
C17 H17 0.9500 . ?
C18 C19 1.418(2) . ?
C18 C23 1.428(2) . ?
C19 C20 1.362(3) . ?
C19 H19 0.9500 . ?
C20 C21 1.409(3) . ?
C20 H20 0.9500 . ?
C21 C22 1.374(2) . ?
C21 H21 0.9500 . ?
C22 C23 1.420(2) . ?
C22 H22 0.9500 . ?
C24 C25 1.394(2) . ?
C25 C26 1.413(2) . ?
C25 C28A 1.476(4) . ?
C25 C28B 1.50(3) . ?
C26 C27 1.386(3) . ?
C26 H26 0.9500 . ?
C27 C37 1.471(2) . ?
C28A C29A 1.405(3) . ?
C28A C33A 1.408(3) . ?
C29A C30A 1.393(3) . ?
C29A C34A 1.512(4) . ?
C30A C31A 1.392(4) . ?
C30A H30A 0.9500 . ?
C31A C32A 1.391(4) . ?
C31A C35A 1.521(3) . ?
C32A C33A 1.409(4) . ?
C32A H32A 0.9500 . ?
C33A C36A 1.494(4) . ?
C34A H34A 0.9800 . ?
C34A H34B 0.9800 . ?
C34A H34C 0.9800 . ?
C35A H35A 0.9800 . ?
C35A H35B 0.9800 . ?
C35A H35C 0.9800 . ?
C36A H36A 0.9800 . ?
C36A H36B 0.9800 . ?
C36A H36C 0.9800 . ?
C28B C29B 1.414(17) . ?
C28B C33B 1.415(17) . ?
C29B C30B 1.364(15) . ?
C29B C34B 1.527(17) . ?
C30B C31B 1.389(16) . ?
C30B H30B 0.9500 . ?
C31B C32B 1.395(16) . ?
C31B C35B 1.499(16) . ?
C32B C33B 1.409(17) . ?
C32B H32B 0.9500 . ?
C33B C36B 1.479(17) . ?
C34B H34D 0.9800 . ?
C34B H34E 0.9800 . ?
C34B H34F 0.9800 . ?
C35B H35D 0.9800 . ?
C35B H35E 0.9800 . ?
C35B H35F 0.9800 . ?
C36B H36D 0.9800 . ?
C36B H36E 0.9800 . ?
C36B H36F 0.9800 . ?
C37 C38 1.386(3) . ?
C37 C46 1.439(3) . ?
C38 C39 1.413(3) . ?
C38 H38 0.9500 . ?
C39 C40 1.368(3) . ?
C39 H39 0.9500 . ?
C40 C41 1.420(3) . ?
C40 H40 0.9500 . ?
C41 C42 1.421(3) . ?
C41 C46 1.434(2) . ?
C42 C43 1.365(4) . ?
C42 H42 0.9500 . ?
C43 C44 1.406(3) . ?
C43 H43 0.9500 . ?
C44 C45 1.373(3) . ?
C44 H44 0.9500 . ?
C45 C46 1.407(3) . ?
C45 H45 0.9500 . ?
C47A Cl3A 1.731(9) . ?
C47A Cl1A 1.749(8) . ?
C47A Cl2A 1.755(8) . ?
C47A H47A 1.0000 . ?
C47B Cl3B 1.732(12) . ?
C47B Cl1B 1.745(12) . ?
C47B Cl2B 1.756(12) . ?
C47B H47B 1.0000 . ?
C47C Cl3C 1.730(17) . ?
C47C Cl1C 1.746(17) . ?
C47C Cl2C 1.752(17) . ?
C47C H47C 1.0000 . ?
C47D Cl3D 1.727(18) . ?
C47D Cl1D 1.744(17) . ?
C47D Cl2D 1.750(18) . ?
C47D H47D 1.0000 . ?

loop_
_geom_torsion_atom_site_label_1
_geom_torsion_atom_site_label_2
_geom_torsion_atom_site_label_3
_geom_torsion_atom_site_label_4
_geom_torsion
_geom_torsion_site_symmetry_1
_geom_torsion_site_symmetry_2
_geom_torsion_site_symmetry_3
_geom_torsion_site_symmetry_4
_geom_torsion_publ_flag
N2 N2 C1 N1 -0.8(3) 2_765 . . . ?
N2 N2 C1 C2 178.65(18) 2_765 . . . ?
C4 N1 C1 N2 -179.24(15) . . . . ?
C4 N1 C1 C2 1.24(19) . . . . ?
N2 C1 C2 C3 179.68(16) . . . . ?
N1 C1 C2 C3 -0.81(18) . . . . ?
N2 C1 C2 C5 1.6(3) . . . . ?
N1 C1 C2 C5 -178.86(16) . . . . ?
C1 C2 C3 C4 0.10(19) . . . . ?
C5 C2 C3 C4 178.18(16) . . . . ?
C1 N1 C4 C3 -1.16(19) . . . . ?
C1 N1 C4 C14 -177.66(14) . . . . ?
C2 C3 C4 N1 0.64(19) . . . . ?
C2 C3 C4 C14 176.62(17) . . . . ?
C1 C2 C5 C6 -112.9(2) . . . . ?
C3 C2 C5 C6 69.4(2) . . . . ?
C1 C2 C5 C10 69.6(2) . . . . ?
C3 C2 C5 C10 -108.1(2) . . . . ?
C10 C5 C6 C7 -0.8(3) . . . . ?
C2 C5 C6 C7 -178.27(16) . . . . ?
C10 C5 C6 C11 -178.98(18) . . . . ?
C2 C5 C6 C11 3.5(3) . . . . ?
C5 C6 C7 C8 -1.5(3) . . . . ?
C11 C6 C7 C8 176.8(2) . . . . ?
C6 C7 C8 C9 2.5(3) . . . . ?
C6 C7 C8 C12 -176.7(2) . . . . ?
C7 C8 C9 C10 -1.2(3) . . . . ?
C12 C8 C9 C10 178.0(2) . . . . ?
C8 C9 C10 C5 -1.0(3) . . . . ?
C8 C9 C10 C13 177.43(19) . . . . ?
C6 C5 C10 C9 2.0(2) . . . . ?
C2 C5 C10 C9 179.48(15) . . . . ?
C6 C5 C10 C13 -176.41(17) . . . . ?
C2 C5 C10 C13 1.1(2) . . . . ?
N1 C4 C14 C15 35.5(2) . . . . ?
C3 C4 C14 C15 -140.02(19) . . . . ?
N1 C4 C14 C23 -146.86(16) . . . . ?
C3 C4 C14 C23 37.6(3) . . . . ?
C23 C14 C15 C16 -0.9(3) . . . . ?
C4 C14 C15 C16 176.80(16) . . . . ?
C14 C15 C16 C17 -0.3(3) . . . . ?
C15 C16 C17 C18 0.3(3) . . . . ?
C16 C17 C18 C19 -178.44(18) . . . . ?
C16 C17 C18 C23 1.0(3) . . . . ?
C17 C18 C19 C20 -178.53(18) . . . . ?
C23 C18 C19 C20 2.1(3) . . . . ?
C18 C19 C20 C21 0.4(3) . . . . ?
C19 C20 C21 C22 -1.2(3) . . . . ?
C20 C21 C22 C23 -0.5(3) . . . . ?
C21 C22 C23 C18 2.9(3) . . . . ?
C21 C22 C23 C14 -178.04(17) . . . . ?
C17 C18 C23 C22 176.94(16) . . . . ?
C19 C18 C23 C22 -3.6(2) . . . . ?
C17 C18 C23 C14 -2.2(2) . . . . ?
C19 C18 C23 C14 177.26(15) . . . . ?
C15 C14 C23 C22 -176.92(17) . . . . ?
C4 C14 C23 C22 5.4(2) . . . . ?
C15 C14 C23 C18 2.1(2) . . . . ?
C4 C14 C23 C18 -175.52(15) . . . . ?
N4 N4 C24 N3 -1.6(3) 2 . . . ?
N4 N4 C24 C25 179.9(2) 2 . . . ?
C27 N3 C24 N4 -177.27(17) . . . . ?
C27 N3 C24 C25 1.4(2) . . . . ?
N4 C24 C25 C26 177.89(18) . . . . ?
N3 C24 C25 C26 -0.8(2) . . . . ?
N4 C24 C25 C28A 0.0(3) . . . . ?
N3 C24 C25 C28A -178.7(2) . . . . ?
N4 C24 C25 C28B -3.4(12) . . . . ?
N3 C24 C25 C28B 177.9(12) . . . . ?
C24 C25 C26 C27 -0.1(2) . . . . ?
C28A C25 C26 C27 177.7(2) . . . . ?
C28B C25 C26 C27 -178.9(12) . . . . ?
C24 N3 C27 C26 -1.5(2) . . . . ?
C24 N3 C27 C37 -179.15(16) . . . . ?
C25 C26 C27 N3 1.0(2) . . . . ?
C25 C26 C27 C37 178.26(19) . . . . ?
C24 C25 C28A C29A -62.4(4) . . . . ?
C26 C25 C28A C29A 120.2(3) . . . . ?
C24 C25 C28A C33A 114.2(3) . . . . ?
C26 C25 C28A C33A -63.2(4) . . . . ?
C33A C28A C29A C30A -0.3(5) . . . . ?
C25 C28A C29A C30A 176.3(3) . . . . ?
C33A C28A C29A C34A 179.9(3) . . . . ?
C25 C28A C29A C34A -3.6(5) . . . . ?
C28A C29A C30A C31A -1.1(4) . . . . ?
C34A C29A C30A C31A 178.8(3) . . . . ?
C29A C30A C31A C32A 2.9(4) . . . . ?
C29A C30A C31A C35A -174.6(3) . . . . ?
C30A C31A C32A C33A -3.4(5) . . . . ?
C35A C31A C32A C33A 174.1(4) . . . . ?
C29A C28A C33A C32A -0.3(6) . . . . ?
C25 C28A C33A C32A -176.9(4) . . . . ?
C29A C28A C33A C36A 175.4(4) . . . . ?
C25 C28A C33A C36A -1.3(6) . . . . ?
C31A C32A C33A C28A 2.2(6) . . . . ?
C31A C32A C33A C36A -173.6(4) . . . . ?
C24 C25 C28B C29B -71(2) . . . . ?
C26 C25 C28B C29B 107.3(16) . . . . ?
C24 C25 C28B C33B 113(3) . . . . ?
C26 C25 C28B C33B -69(3) . . . . ?
C33B C28B C29B C30B -1(2) . . . . ?
C25 C28B C29B C30B -177(2) . . . . ?
C33B C28B C29B C34B -176(3) . . . . ?
C25 C28B C29B C34B 8(2) . . . . ?
C28B C29B C30B C31B -2.3(16) . . . . ?
C34B C29B C30B C31B 172(2) . . . . ?
C29B C30B C31B C32B 5(3) . . . . ?
C29B C30B C31B C35B -168.3(16) . . . . ?
C30B C31B C32B C33B -4(4) . . . . ?
C35B C31B C32B C33B 169(3) . . . . ?
C31B C32B C33B C28B 2(5) . . . . ?
C31B C32B C33B C36B -178(3) . . . . ?
C29B C28B C33B C32B 1(5) . . . . ?
C25 C28B C33B C32B 177(3) . . . . ?
C29B C28B C33B C36B -180(3) . . . . ?
C25 C28B C33B C36B -4(6) . . . . ?
N3 C27 C37 C38 36.7(3) . . . . ?
C26 C27 C37 C38 -140.3(2) . . . . ?
N3 C27 C37 C46 -142.14(18) . . . . ?
C26 C27 C37 C46 40.9(3) . . . . ?
C46 C37 C38 C39 -2.0(3) . . . . ?
C27 C37 C38 C39 179.2(2) . . . . ?
C37 C38 C39 C40 -0.7(4) . . . . ?
C38 C39 C40 C41 1.8(4) . . . . ?
C39 C40 C41 C42 178.9(2) . . . . ?
C39 C40 C41 C46 -0.3(4) . . . . ?
C40 C41 C42 C43 -176.7(2) . . . . ?
C46 C41 C42 C43 2.5(3) . . . . ?
C41 C42 C43 C44 0.0(4) . . . . ?
C42 C43 C44 C45 -1.7(4) . . . . ?
C43 C44 C45 C46 0.7(4) . . . . ?
C44 C45 C46 C41 1.8(3) . . . . ?
C44 C45 C46 C37 179.8(2) . . . . ?
C40 C41 C46 C45 175.8(2) . . . . ?
C42 C41 C46 C45 -3.4(3) . . . . ?
C40 C41 C46 C37 -2.3(3) . . . . ?
C42 C41 C46 C37 178.49(19) . . . . ?
C38 C37 C46 C45 -174.6(2) . . . . ?
C27 C37 C46 C45 4.2(3) . . . . ?
C38 C37 C46 C41 3.4(3) . . . . ?
C27 C37 C46 C41 -177.75(17) . . . . ?
